data_1549065
loop_
_publ_author_name
'Pal, Tarun Kumar'
'Hossain, Md Dulal'
'Sheikh, Md Chanmiya'
'Miyatake, Ryuta'
'Alam, Md Ashraful'

_publ_section_title
;
 2,4-Dibromo-6-[(2-hydroxy-5-methylanilino)methylidene]cyclohexa-2,4-dienone
;
_journal_coeditor_code IS4026
_journal_issue 3
_journal_name_full IUCrData
_journal_page_first x180388
_journal_paper_doi 10.1107/S2414314618003887
_journal_volume 3
_journal_year 2018
_chemical_formula_iupac 'C14 H11 Br2 N O2'
_chemical_formula_moiety 'C14 H11 Br2 N O2'
_chemical_formula_sum 'C14 H11 Br2 N O2'
_chemical_formula_weight 385.05
_chemical_name_systematic
;
2,4-Dibromo-6-[(2-hydroxy-5-methylanilino)methylidene]cyclohexa-2,4-dienone
;
_space_group_crystal_system monoclinic
_space_group_IT_number 14
_space_group_name_Hall '-P 2yn'
_space_group_name_H-M_alt 'P 1 21/n 1'
_symmetry_space_group_name_Hall '-P 2yn'
_symmetry_space_group_name_H-M 'P 1 21/n 1'
_atom_sites_solution_hydrogens geom
_atom_sites_solution_primary direct
_atom_sites_solution_secondary difmap
_cell_angle_alpha 90.0000
_cell_angle_beta 99.502(7)
_cell_angle_gamma 90.0000
_cell_formula_units_Z 8
_cell_length_a 16.7219(3)
_cell_length_b 6.90389(13)
_cell_length_c 23.0811(4)
_cell_measurement_reflns_used 27726
_cell_measurement_temperature 173
_cell_measurement_theta_max 68.22
_cell_measurement_theta_min 3.04
_cell_volume 2628.07(10)
_computing_cell_refinement
;
RAPID-AUTO (Rigaku, 2001)
;
_computing_data_reduction
;
RAPID-AUTO (Rigaku, 2001)
;
_computing_molecular_graphics
;
CrystalStructure (Rigaku, 2017)
;
_computing_publication_material
;
CrystalStructure (Rigaku, 2017)
;
_computing_structure_refinement
;
SHELXL97 (Sheldrick, 2008)
;
_computing_structure_solution
;
SIR92 (Altomare <i>et al.</i>,  1993)
;
_diffrn_ambient_temperature 173
_diffrn_detector_area_resol_mean 10.000
_diffrn_measured_fraction_theta_full 1.000
_diffrn_measured_fraction_theta_max 0.999
_diffrn_measurement_device_type 'Rigaku R-AXIS RAPID'
_diffrn_measurement_method \w
_diffrn_radiation_type 'Cu K\a'
_diffrn_radiation_wavelength 1.54187
_diffrn_reflns_av_R_equivalents 0.0480
_diffrn_reflns_limit_h_max 20
_diffrn_reflns_limit_h_min -19
_diffrn_reflns_limit_k_max 8
_diffrn_reflns_limit_k_min -8
_diffrn_reflns_limit_l_max 27
_diffrn_reflns_limit_l_min -27
_diffrn_reflns_number 28830
_diffrn_reflns_theta_full 67.687
_diffrn_reflns_theta_max 68.222
_diffrn_reflns_theta_min 3.038
_diffrn_standards_number 0
_exptl_absorpt_coefficient_mu 7.813
_exptl_absorpt_correction_T_max 0.535
_exptl_absorpt_correction_T_min 0.239
_exptl_absorpt_correction_type multi-scan
_exptl_absorpt_process_details
;
(ABSCOR; Higashi, 1995)
;
_exptl_crystal_colour orange
_exptl_crystal_density_diffrn 1.946
_exptl_crystal_density_method 'not measured'
_exptl_crystal_description platelet
_exptl_crystal_F_000 1504.00
_exptl_crystal_size_max 0.360
_exptl_crystal_size_mid 0.290
_exptl_crystal_size_min 0.080
_refine_diff_density_max 0.99
_refine_diff_density_min -0.61
_refine_ls_extinction_method none
_refine_ls_goodness_of_fit_ref 1.077
_refine_ls_hydrogen_treatment mixed
_refine_ls_number_parameters 361
_refine_ls_number_reflns 4799
_refine_ls_number_restraints 0
_refine_ls_R_factor_all 0.0322
_refine_ls_R_factor_gt 0.0293
_refine_ls_shift/su_max 0.004
_refine_ls_structure_factor_coef Fsqd
_refine_ls_weighting_details 'w = 1/[\s^2^(Fo^2^)+(0.0323P)^2^+3.2500P] where P=(Fo^2^+2Fc^2^)/3'
_refine_ls_weighting_scheme calc
_refine_ls_wR_factor_gt 0.0730
_refine_ls_wR_factor_ref 0.0743
_reflns_number_gt 4558
_reflns_number_total 4799
_reflns_threshold_expression F^2^>2.0\s(F^2^)
_cod_data_source_file is4026sup1.cif
_cod_data_source_block I
_cod_original_cell_volume 2628.06(10)
_cod_database_code 1549065

loop_
_space_group_symop_id
_space_group_symop_operation_xyz
1 +X,+Y,+Z
2 1/2-X,1/2+Y,1/2-Z
3 -X,-Y,-Z
4 -1/2+X,-1/2-Y,-1/2+Z

loop_
_atom_site_type_symbol
_atom_site_label
_atom_site_fract_x
_atom_site_fract_y
_atom_site_fract_z
_atom_site_U_iso_or_equiv
_atom_site_adp_type
_atom_site_calc_flag
_atom_site_occupancy
Br Br1 -0.01727(2) 0.20364(5) 0.64304(2) 0.03261(10) Uani d 1
Br Br2 0.24115(2) 0.12206(6) 0.51554(2) 0.03943(11) Uani d 1
Br Br3 0.25614(2) 0.09612(5) 1.09293(2) 0.03620(10) Uani d 1
Br Br4 -0.01488(2) 0.11048(5) 1.20799(2) 0.03135(9) Uani d 1
O O1 0.12485(11) 0.2391(3) 0.74614(8) 0.0298(4) Uani d 1
O O2 0.21228(12) 0.1592(3) 0.89639(9) 0.0347(5) Uani d 1
O O3 0.12662(11) 0.2105(3) 0.98606(8) 0.0295(4) Uani d 1
O O4 0.04812(12) 0.3579(3) 0.83675(9) 0.0325(5) Uani d 1
N N1 0.27421(14) 0.1839(3) 0.79845(9) 0.0231(5) Uani d 1
N N2 -0.01980(14) 0.2985(3) 0.93165(10) 0.0231(5) Uani d 1
C C1 0.23343(16) 0.1772(4) 0.69402(11) 0.0229(5) Uani d 1
C C2 0.14904(16) 0.2072(4) 0.69752(11) 0.0230(5) Uani d 1
C C3 0.09544(15) 0.1935(4) 0.64211(11) 0.0231(5) Uani d 1
C C4 0.12240(16) 0.1692(4) 0.58993(12) 0.0258(6) Uani d 1
H H4A 0.084848 0.163499 0.554274 0.031 Uiso calc 1
C C5 0.20591(16) 0.1527(4) 0.58916(11) 0.0250(6) Uani d 1
C C6 0.26057(16) 0.1522(4) 0.63966(12) 0.0248(6) Uani d 1
H H6 0.316657 0.135172 0.638484 0.030 Uiso calc 1
C C7 0.29174(16) 0.1680(4) 0.74565(11) 0.0242(6) Uani d 1
H H7 0.346874 0.149222 0.741733 0.029 Uiso calc 1
C C8 0.32862(16) 0.1779(4) 0.85205(11) 0.0231(5) Uani d 1
C C9 0.29418(16) 0.1666(4) 0.90288(12) 0.0255(6) Uani d 1
C C10 0.34561(18) 0.1645(5) 0.95692(12) 0.0321(7) Uani d 1
H H10 0.323451 0.156331 0.992180 0.039 Uiso calc 1
C C11 0.42851(17) 0.1742(5) 0.95951(12) 0.0315(6) Uani d 1
H H11 0.462526 0.173001 0.996797 0.038 Uiso calc 1
C C12 0.46372(17) 0.1858(4) 0.90902(12) 0.0278(6) Uani d 1
C C13 0.41242(16) 0.1874(4) 0.85515(12) 0.0242(6) Uani d 1
H H13 0.434787 0.195000 0.819967 0.029 Uiso calc 1
C C14 0.55430(17) 0.1992(5) 0.91222(14) 0.0367(7) Uani d 1
H H14A 0.580797 0.101170 0.939574 0.044 Uiso calc 1
H H14B 0.572862 0.328325 0.926028 0.044 Uiso calc 1
H H14C 0.568130 0.176676 0.873133 0.044 Uiso calc 1
C C15 0.01183(16) 0.2188(4) 1.03431(11) 0.0231(6) Uani d 1
C C16 0.09673(16) 0.1904(4) 1.03296(11) 0.0226(5) Uani d 1
C C17 0.14371(16) 0.1393(4) 1.08883(12) 0.0240(6) Uani d 1
C C18 0.11088(17) 0.1191(4) 1.13890(12) 0.0252(6) Uani d 1
H H18 0.144597 0.085854 1.174796 0.030 Uiso calc 1
C C19 0.02747(16) 0.1473(4) 1.13744(11) 0.0235(6) Uani d 1
C C20 -0.02172(16) 0.1947(4) 1.08629(12) 0.0245(6) Uani d 1
H H20 -0.078274 0.211589 1.085518 0.029 Uiso calc 1
C C21 -0.04189(16) 0.2698(4) 0.98261(11) 0.0244(6) Uani d 1
H H21 -0.097709 0.284149 0.985166 0.029 Uiso calc 1
C C22 -0.07113(16) 0.3483(4) 0.87846(11) 0.0222(5) Uani d 1
C C23 -0.03394(16) 0.3733(4) 0.82909(12) 0.0254(6) Uani d 1
C C24 -0.08220(18) 0.4147(4) 0.77557(12) 0.0300(6) Uani d 1
H H24 -0.058047 0.430591 0.741398 0.036 Uiso calc 1
C C25 -0.16540(17) 0.4330(4) 0.77181(12) 0.0301(6) Uani d 1
H H25 -0.197437 0.461047 0.734813 0.036 Uiso calc 1
C C26 -0.20333(17) 0.4115(4) 0.82072(12) 0.0266(6) Uani d 1
C C27 -0.15469(16) 0.3695(4) 0.87419(12) 0.0240(6) Uani d 1
H H27 -0.178942 0.354950 0.908375 0.029 Uiso calc 1
C C28 -0.29388(17) 0.4308(5) 0.81661(14) 0.0361(7) Uani d 1
H H28A -0.307472 0.441898 0.856187 0.043 Uiso calc 1
H H28B -0.320532 0.316250 0.797111 0.043 Uiso calc 1
H H28C -0.312521 0.546832 0.793864 0.043 Uiso calc 1
H H1 0.227(2) 0.199(5) 0.8001(14) 0.036(10) Uiso d 1
H H2 0.193(2) 0.164(6) 0.9303(18) 0.061(12) Uiso d 1
H H2A 0.028(2) 0.284(5) 0.9301(14) 0.031(9) Uiso d 1
H H4 0.063(2) 0.328(5) 0.8042(15) 0.041(10) Uiso d 1

loop_
_atom_site_aniso_label
_atom_site_aniso_U_11
_atom_site_aniso_U_22
_atom_site_aniso_U_33
_atom_site_aniso_U_12
_atom_site_aniso_U_13
_atom_site_aniso_U_23
Br1 0.01857(15) 0.0492(2) 0.03065(17) -0.00132(12) 0.00568(11) -0.00265(13)
Br2 0.02797(17) 0.0714(3) 0.02070(16) 0.00151(15) 0.00913(12) 0.00201(14)
Br3 0.02106(16) 0.0624(2) 0.02539(16) 0.00287(13) 0.00467(12) 0.00489(14)
Br4 0.03446(18) 0.03847(19) 0.02417(16) 0.00327(12) 0.01380(12) 0.00366(12)
O1 0.0220(10) 0.0471(12) 0.0215(9) 0.0004(9) 0.0077(7) 0.0000(9)
O2 0.0206(10) 0.0570(14) 0.0280(11) 0.0031(9) 0.0080(8) 0.0017(10)
O3 0.0234(10) 0.0457(12) 0.0202(9) -0.0010(9) 0.0065(7) 0.0025(9)
O4 0.0231(10) 0.0467(13) 0.0291(11) 0.0026(9) 0.0088(8) -0.0018(10)
N1 0.0182(12) 0.0292(13) 0.0215(12) 0.0002(10) 0.0025(9) 0.0019(9)
N2 0.0183(12) 0.0266(12) 0.0242(12) 0.0004(9) 0.0028(9) -0.0009(9)
C1 0.0227(13) 0.0235(14) 0.0229(13) -0.0005(11) 0.0050(10) 0.0025(11)
C2 0.0230(13) 0.0230(14) 0.0237(13) -0.0021(11) 0.0061(10) 0.0025(11)
C3 0.0180(13) 0.0256(14) 0.0261(14) -0.0005(10) 0.0045(10) 0.0018(11)
C4 0.0253(14) 0.0293(14) 0.0219(13) 0.0004(11) 0.0014(10) 0.0016(11)
C5 0.0259(14) 0.0332(15) 0.0171(12) -0.0004(12) 0.0074(10) 0.0026(11)
C6 0.0199(13) 0.0302(14) 0.0254(14) 0.0002(11) 0.0065(10) 0.0036(12)
C7 0.0216(13) 0.0254(14) 0.0258(14) -0.0004(11) 0.0046(10) 0.0010(11)
C8 0.0220(13) 0.0255(14) 0.0214(13) -0.0001(11) 0.0028(10) 0.0024(11)
C9 0.0234(14) 0.0295(14) 0.0246(14) 0.0020(11) 0.0069(11) 0.0023(11)
C10 0.0314(16) 0.0433(18) 0.0221(14) 0.0035(13) 0.0058(11) 0.0041(13)
C11 0.0287(15) 0.0405(17) 0.0231(14) -0.0002(13) -0.0027(11) 0.0032(12)
C12 0.0240(14) 0.0293(15) 0.0287(14) -0.0006(11) 0.0004(11) 0.0017(12)
C13 0.0223(14) 0.0288(14) 0.0218(13) -0.0005(11) 0.0046(10) 0.0032(11)
C14 0.0236(15) 0.0484(19) 0.0360(16) -0.0030(13) -0.0013(12) 0.0063(14)
C15 0.0242(13) 0.0219(13) 0.0236(13) 0.0002(11) 0.0055(10) -0.0019(11)
C16 0.0244(13) 0.0223(13) 0.0217(13) -0.0034(11) 0.0058(10) -0.0016(11)
C17 0.0206(13) 0.0276(14) 0.0237(13) -0.0021(11) 0.0034(10) 0.0002(11)
C18 0.0274(14) 0.0286(15) 0.0192(13) -0.0005(11) 0.0033(10) -0.0012(11)
C19 0.0275(14) 0.0250(14) 0.0192(13) 0.0000(11) 0.0075(10) -0.0015(11)
C20 0.0218(13) 0.0267(14) 0.0265(14) 0.0018(11) 0.0082(11) -0.0015(11)
C21 0.0233(13) 0.0261(14) 0.0242(13) 0.0015(11) 0.0051(10) -0.0013(11)
C22 0.0237(13) 0.0214(13) 0.0211(13) 0.0011(11) 0.0025(10) -0.0015(10)
C23 0.0238(14) 0.0263(14) 0.0267(14) 0.0000(11) 0.0056(11) -0.0045(11)
C24 0.0344(16) 0.0351(16) 0.0217(14) -0.0008(13) 0.0078(11) -0.0031(12)
C25 0.0313(15) 0.0322(16) 0.0244(14) 0.0010(12) -0.0027(11) -0.0012(12)
C26 0.0251(14) 0.0272(15) 0.0268(14) -0.0001(11) 0.0024(11) -0.0020(11)
C27 0.0239(14) 0.0246(14) 0.0241(13) 0.0010(11) 0.0056(10) 0.0003(11)
C28 0.0255(15) 0.0438(18) 0.0375(17) 0.0030(13) 0.0010(12) 0.0009(14)

loop_
_atom_type_symbol
_atom_type_description
_atom_type_scat_dispersion_real
_atom_type_scat_dispersion_imag
_atom_type_scat_source
C C 0.0181 0.0091
;
International Tables for Crystallography
(Vol. C, Tables 4.2.6.8 and 6.1.1.4)
;
H H 0.0000 0.0000
;
International Tables for Crystallography
(Vol. C, Table 6.1.1.4)
;
Br Br -0.6763 1.2805
;
International Tables for Crystallography
(Vol. C, Tables 4.2.6.8 and 6.1.1.4)
;
N N 0.0311 0.0180
;
International Tables for Crystallography
(Vol. C, Tables 4.2.6.8 and 6.1.1.4)
;
O O 0.0492 0.0322
;
International Tables for Crystallography
(Vol. C, Tables 4.2.6.8 and 6.1.1.4)
;

loop_
_geom_angle_atom_site_label_1
_geom_angle_atom_site_label_2
_geom_angle_atom_site_label_3
_geom_angle
C9 O2 H2 114(3)
C23 O4 H4 110(2)
C7 N1 C8 127.3(2)
C7 N1 H1 115(2)
C8 N1 H1 117(2)
C21 N2 C22 126.6(2)
C21 N2 H2A 117(2)
C22 N2 H2A 117(2)
C7 C1 C6 117.8(2)
C7 C1 C2 120.4(2)
C6 C1 C2 121.9(2)
O1 C2 C3 123.6(2)
O1 C2 C1 122.0(2)
C3 C2 C1 114.4(2)
C4 C3 C2 123.0(2)
C4 C3 Br1 119.4(2)
C2 C3 Br1 117.62(19)
C3 C4 C5 119.7(2)
C3 C4 H4A 120.2
C5 C4 H4A 120.2
C6 C5 C4 121.3(2)
C6 C5 Br2 120.2(2)
C4 C5 Br2 118.44(19)
C5 C6 C1 119.5(2)
C5 C6 H6 120.2
C1 C6 H6 120.2
N1 C7 C1 123.7(3)
N1 C7 H7 118.2
C1 C7 H7 118.2
C9 C8 C13 120.8(2)
C9 C8 N1 116.4(2)
C13 C8 N1 122.8(2)
O2 C9 C8 117.4(2)
O2 C9 C10 124.2(2)
C8 C9 C10 118.4(3)
C11 C10 C9 120.4(3)
C11 C10 H10 119.8
C9 C10 H10 119.8
C10 C11 C12 121.8(3)
C10 C11 H11 119.1
C12 C11 H11 119.1
C13 C12 C11 117.8(3)
C13 C12 C14 120.7(3)
C11 C12 C14 121.5(3)
C12 C13 C8 120.9(2)
C12 C13 H13 119.6
C8 C13 H13 119.6
C12 C14 H14A 109.5
C12 C14 H14B 109.5
H14A C14 H14B 109.5
C12 C14 H14C 109.5
H14A C14 H14C 109.5
H14B C14 H14C 109.5
C21 C15 C20 117.3(2)
C21 C15 C16 120.5(2)
C20 C15 C16 122.2(2)
O3 C16 C15 122.1(2)
O3 C16 C17 123.8(2)
C15 C16 C17 114.1(2)
C18 C17 C16 123.2(2)
C18 C17 Br3 118.5(2)
C16 C17 Br3 118.35(19)
C17 C18 C19 120.1(2)
C17 C18 H18 119.9
C19 C18 H18 119.9
C20 C19 C18 120.6(2)
C20 C19 Br4 121.2(2)
C18 C19 Br4 118.12(19)
C19 C20 C15 119.7(3)
C19 C20 H20 120.2
C15 C20 H20 120.2
N2 C21 C15 124.3(3)
N2 C21 H21 117.9
C15 C21 H21 117.9
C27 C22 C23 120.4(2)
C27 C22 N2 122.9(2)
C23 C22 N2 116.7(2)
O4 C23 C24 123.9(3)
O4 C23 C22 117.4(2)
C24 C23 C22 118.6(3)
C25 C24 C23 120.3(3)
C25 C24 H24 119.8
C23 C24 H24 119.8
C24 C25 C26 121.8(3)
C24 C25 H25 119.1
C26 C25 H25 119.1
C25 C26 C27 117.6(3)
C25 C26 C28 121.8(2)
C27 C26 C28 120.5(3)
C26 C27 C22 121.1(3)
C26 C27 H27 119.4
C22 C27 H27 119.4
C26 C28 H28A 109.5
C26 C28 H28B 109.5
H28A C28 H28B 109.5
C26 C28 H28C 109.5
H28A C28 H28C 109.5
H28B C28 H28C 109.5

loop_
_geom_bond_atom_site_label_1
_geom_bond_atom_site_label_2
_geom_bond_distance
Br1 C3 1.890(3)
Br2 C5 1.900(3)
Br3 C17 1.890(3)
Br4 C19 1.897(3)
O1 C2 1.273(3)
O2 C9 1.354(3)
O2 H2 0.90(4)
O3 C16 1.273(3)
O4 C23 1.358(3)
O4 H4 0.86(3)
N1 C7 1.304(3)
N1 C8 1.410(3)
N1 H1 0.80(3)
N2 C21 1.305(3)
N2 C22 1.419(3)
N2 H2A 0.81(3)
C1 C7 1.411(4)
C1 C6 1.414(4)
C1 C2 1.442(4)
C2 C3 1.439(4)
C3 C4 1.364(4)
C4 C5 1.404(4)
C4 H4A 0.9500
C5 C6 1.357(4)
C6 H6 0.9500
C7 H7 0.9500
C8 C9 1.392(4)
C8 C13 1.393(4)
C9 C10 1.393(4)
C10 C11 1.379(4)
C10 H10 0.9500
C11 C12 1.392(4)
C11 H11 0.9500
C12 C13 1.389(4)
C12 C14 1.507(4)
C13 H13 0.9500
C14 H14A 0.9800
C14 H14B 0.9800
C14 H14C 0.9800
C15 C21 1.415(4)
C15 C20 1.416(4)
C15 C16 1.438(4)
C16 C17 1.439(4)
C17 C18 1.366(4)
C18 C19 1.403(4)
C18 H18 0.9500
C19 C20 1.363(4)
C20 H20 0.9500
C21 H21 0.9500
C22 C27 1.392(4)
C22 C23 1.396(4)
C23 C24 1.389(4)
C24 C25 1.385(4)
C24 H24 0.9500
C25 C26 1.391(4)
C25 H25 0.9500
C26 C27 1.392(4)
C26 C28 1.507(4)
C27 H27 0.9500
C28 H28A 0.9800
C28 H28B 0.9800
C28 H28C 0.9800

loop_
_geom_hbond_atom_site_label_D
_geom_hbond_atom_site_label_H
_geom_hbond_atom_site_label_A
_geom_hbond_distance_DH
_geom_hbond_distance_HA
_geom_hbond_distance_DA
_geom_hbond_angle_DHA
_geom_hbond_publ_flag
O2 H2 O3 0.90(4) 1.86(4) 2.728(3) 163(4) yes
O4 H4 O1 0.86(4) 1.92(4) 2.753(3) 164(3) yes
N1 H1 O1 0.80(4) 1.97(3) 2.616(3) 139(3) yes
N2 H2A O3 0.81(3) 1.99(3) 2.632(3) 136(3) yes

loop_
_geom_torsion_atom_site_label_1
_geom_torsion_atom_site_label_2
_geom_torsion_atom_site_label_3
_geom_torsion_atom_site_label_4
_geom_torsion
C7 C1 C2 O1 4.8(4)
C6 C1 C2 O1 -176.5(3)
C7 C1 C2 C3 -173.9(3)
C6 C1 C2 C3 4.8(4)
O1 C2 C3 C4 176.5(3)
C1 C2 C3 C4 -4.8(4)
O1 C2 C3 Br1 -5.1(4)
C1 C2 C3 Br1 173.57(19)
C2 C3 C4 C5 1.3(4)
Br1 C3 C4 C5 -177.1(2)
C3 C4 C5 C6 2.8(4)
C3 C4 C5 Br2 -179.3(2)
C4 C5 C6 C1 -2.8(4)
Br2 C5 C6 C1 179.3(2)
C7 C1 C6 C5 177.5(3)
C2 C1 C6 C5 -1.2(4)
C8 N1 C7 C1 -179.5(3)
C6 C1 C7 N1 -178.2(3)
C2 C1 C7 N1 0.5(4)
C7 N1 C8 C9 -169.9(3)
C7 N1 C8 C13 11.6(4)
C13 C8 C9 O2 179.5(3)
N1 C8 C9 O2 1.0(4)
C13 C8 C9 C10 -0.1(4)
N1 C8 C9 C10 -178.6(3)
O2 C9 C10 C11 -179.4(3)
C8 C9 C10 C11 0.2(5)
C9 C10 C11 C12 -0.2(5)
C10 C11 C12 C13 0.0(5)
C10 C11 C12 C14 179.2(3)
C11 C12 C13 C8 0.1(4)
C14 C12 C13 C8 -179.1(3)
C9 C8 C13 C12 0.0(4)
N1 C8 C13 C12 178.4(3)
C21 C15 C16 O3 0.3(4)
C20 C15 C16 O3 179.4(3)
C21 C15 C16 C17 179.9(2)
C20 C15 C16 C17 -1.0(4)
O3 C16 C17 C18 179.7(3)
C15 C16 C17 C18 0.1(4)
O3 C16 C17 Br3 -0.8(4)
C15 C16 C17 Br3 179.56(19)
C16 C17 C18 C19 0.4(4)
Br3 C17 C18 C19 -179.1(2)
C17 C18 C19 C20 0.1(4)
C17 C18 C19 Br4 178.4(2)
C18 C19 C20 C15 -1.0(4)
Br4 C19 C20 C15 -179.2(2)
C21 C15 C20 C19 -179.4(3)
C16 C15 C20 C19 1.5(4)
C22 N2 C21 C15 179.5(3)
C20 C15 C21 N2 179.4(3)
C16 C15 C21 N2 -1.5(4)
C21 N2 C22 C27 -1.3(4)
C21 N2 C22 C23 179.6(3)
C27 C22 C23 O4 177.6(2)
N2 C22 C23 O4 -3.3(4)
C27 C22 C23 C24 -1.6(4)
N2 C22 C23 C24 177.5(2)
O4 C23 C24 C25 -178.3(3)
C22 C23 C24 C25 0.8(4)
C23 C24 C25 C26 0.2(5)
C24 C25 C26 C27 -0.3(4)
C24 C25 C26 C28 -179.8(3)
C25 C26 C27 C22 -0.5(4)
C28 C26 C27 C22 179.0(3)
C23 C22 C27 C26 1.4(4)
N2 C22 C27 C26 -177.6(3)

_cod_database_fobs_code 1549065
